data_4105571
loop_
_publ_author_name
'Yi Ren'
'Thomas Baumgartner'

_publ_contact_author
;
    Thomas Baumgartner
    Department of Chemistry
    University of Calgary
    2500 University Drive N.W.
    Calgary, Alberta, Canada T2N 1N4  
;
_publ_contact_author_email ' thomas.baumgartner@ucalgary.ca '
_publ_contact_author_phone ' (403)220-3039 '
_publ_section_title
;
 Dually Switchable Heterotetracenes: Addressing the Photophysical
 Properties and Self-Organization of the P-S System
;
_journal_name_full 'Journal of the American Chemical Society'
_journal_page_first 1328
_journal_page_last 1340
_journal_paper_doi 10.1021/ja108081b
_journal_volume 133
_journal_year 2011
_chemical_formula_moiety 'C20 H13 O P S'
_chemical_formula_sum 'C20 H13 O P S'
_chemical_formula_weight 332.33
_chemical_name_systematic
;
 ?
;
_space_group_IT_number 61
_symmetry_cell_setting orthorhombic
_symmetry_space_group_name_Hall '-P 2ac 2ab'
_symmetry_space_group_name_H-M 'P b c a'
_atom_sites_solution_hydrogens geom
_atom_sites_solution_primary direct
_atom_sites_solution_secondary difmap
_audit_creation_date 2010-05-21T15:14:46-00:00
_audit_creation_method 'WinGX routine CIF_UPDATE'
_cell_angle_alpha 90
_cell_angle_beta 90
_cell_angle_gamma 90
_cell_formula_units_Z 8
_cell_length_a 11.4580(4)
_cell_length_b 15.0840(3)
_cell_length_c 18.3910(6)
_cell_measurement_reflns_used 3112
_cell_measurement_temperature 173(2)
_cell_measurement_theta_max 27.49
_cell_measurement_theta_min 2.21
_cell_volume 3178.56(16)
_computing_cell_refinement 'HKL DENZO (Otwinowski & Minor, 1997)'
_computing_data_collection 'COLLECT (Hooft, 1998)'
_computing_data_reduction 'SCALEPACK (Otwinowski & Minor, 1997)'
_computing_molecular_graphics 'ORTEP-3 (Farrugia, 1997)'
_computing_publication_material 'SHELXL-97 (Sheldrick, 2008)'
_computing_structure_refinement 'SHELXL-97 (Sheldrick, 1997)'
_computing_structure_solution 'SIR92 (Altomare et al., 1991)'
_diffrn_ambient_temperature 173(2)
_diffrn_measured_fraction_theta_full 0.997
_diffrn_measured_fraction_theta_max 0.997
_diffrn_measurement_device_type 'Bruker APEX2 CCD'
_diffrn_measurement_method ' \w and \f'
_diffrn_radiation_monochromator graphite
_diffrn_radiation_type MoK\a
_diffrn_radiation_wavelength 0.71073
_diffrn_reflns_av_R_equivalents 0.0332
_diffrn_reflns_av_unetI/netI 0.0336
_diffrn_reflns_limit_h_max 14
_diffrn_reflns_limit_h_min -14
_diffrn_reflns_limit_k_max 19
_diffrn_reflns_limit_k_min -19
_diffrn_reflns_limit_l_max 23
_diffrn_reflns_limit_l_min -23
_diffrn_reflns_number 6817
_diffrn_reflns_theta_full 27.49
_diffrn_reflns_theta_max 27.49
_diffrn_reflns_theta_min 2.21
_exptl_absorpt_coefficient_mu 0.305
_exptl_absorpt_correction_T_max 0.9701
_exptl_absorpt_correction_T_min 0.9614
_exptl_absorpt_correction_type multi-scan
_exptl_absorpt_process_details 'SORTAV: (Blessing, 1997)'
_exptl_crystal_colour colorless
_exptl_crystal_density_diffrn 1.389
_exptl_crystal_description block
_exptl_crystal_F_000 1376
_exptl_crystal_size_max 0.13
_exptl_crystal_size_mid 0.12
_exptl_crystal_size_min 0.1
_refine_diff_density_max 0.362
_refine_diff_density_min -0.38
_refine_diff_density_rms 0.106
_refine_ls_extinction_method none
_refine_ls_goodness_of_fit_ref 1.201
_refine_ls_hydrogen_treatment constr
_refine_ls_matrix_type full
_refine_ls_number_parameters 208
_refine_ls_number_reflns 3631
_refine_ls_number_restraints 0
_refine_ls_restrained_S_all 1.201
_refine_ls_R_factor_all 0.0703
_refine_ls_R_factor_gt 0.0525
_refine_ls_shift/su_max 0
_refine_ls_shift/su_mean 0
_refine_ls_structure_factor_coef Fsqd
_refine_ls_weighting_details 'calc w=1/[\s^2^(Fo^2^)+(0.0703P)^2^+2.2888P] where P=(Fo^2^+2Fc^2^)/3'
_refine_ls_weighting_scheme calc
_refine_ls_wR_factor_gt 0.1462
_refine_ls_wR_factor_ref 0.1604
_reflns_number_gt 2901
_reflns_number_total 3631
_reflns_threshold_expression >2sigma(I)
_cod_data_source_file ja108081b_si_002.cif
_cod_data_source_block 2c
_cod_database_code 4105571

loop_
_symmetry_equiv_pos_as_xyz
'x, y, z'
'-x+1/2, -y, z+1/2'
'x+1/2, -y+1/2, -z'
'-x, y+1/2, -z+1/2'
'-x, -y, -z'
'x-1/2, y, -z-1/2'
'-x-1/2, y-1/2, z'
'x, -y-1/2, z-1/2'

loop_
_atom_site_label
_atom_site_type_symbol
_atom_site_fract_x
_atom_site_fract_y
_atom_site_fract_z
_atom_site_U_iso_or_equiv
_atom_site_adp_type
_atom_site_occupancy
_atom_site_symmetry_multiplicity
_atom_site_calc_flag
_atom_site_refinement_flags
C1 C 0.3445(2) -0.12290(15) 0.19876(16) 0.0333(6) Uani 1 1 d .
H1 H 0.351 -0.1246 0.1473 0.04 Uiso 1 1 calc R
C2 C 0.4232(2) -0.16813(16) 0.24177(18) 0.0382(6) Uani 1 1 d .
H2 H 0.484 -0.2014 0.2196 0.046 Uiso 1 1 calc R
C3 C 0.4149(3) -0.16575(17) 0.31731(18) 0.0424(7) Uani 1 1 d .
H3 H 0.47 -0.1976 0.3457 0.051 Uiso 1 1 calc R
C4 C 0.3283(3) -0.11820(17) 0.35188(16) 0.0386(6) Uani 1 1 d .
H4 H 0.3237 -0.1162 0.4034 0.046 Uiso 1 1 calc R
C5 C 0.2478(2) -0.07311(15) 0.30865(15) 0.0320(6) Uani 1 1 d .
C6 C 0.2548(2) -0.07446(14) 0.23214(14) 0.0290(5) Uani 1 1 d .
C7 C 0.1642(2) -0.02100(15) 0.20038(14) 0.0275(5) Uani 1 1 d .
C8 C 0.0940(2) 0.01868(15) 0.25075(14) 0.0283(5) Uani 1 1 d .
C9 C -0.0015(2) 0.07328(15) 0.22254(13) 0.0278(5) Uani 1 1 d .
C10 C -0.0831(2) 0.12158(15) 0.26106(14) 0.0317(6) Uani 1 1 d .
H10 H -0.0824 0.122 0.3127 0.038 Uiso 1 1 calc R
C11 C -0.1670(2) 0.16998(16) 0.22245(15) 0.0348(6) Uani 1 1 d .
H11 H -0.2235 0.2037 0.2482 0.042 Uiso 1 1 calc R
C12 C -0.1686(2) 0.16933(16) 0.14731(16) 0.0343(6) Uani 1 1 d .
H12 H -0.2264 0.2025 0.1221 0.041 Uiso 1 1 calc R
C13 C -0.0870(2) 0.12096(16) 0.10810(14) 0.0315(6) Uani 1 1 d .
H13 H -0.0888 0.1203 0.0565 0.038 Uiso 1 1 calc R
C14 C -0.0030(2) 0.07358(14) 0.14587(13) 0.0269(5) Uani 1 1 d .
C21 C 0.2235(2) 0.08337(14) 0.07431(13) 0.0273(5) Uani 1 1 d .
C22 C 0.3163(2) 0.04885(17) 0.03422(14) 0.0356(6) Uani 1 1 d .
H22 H 0.3183 -0.0126 0.0231 0.043 Uiso 1 1 calc R
C23 C 0.4057(3) 0.10363(19) 0.01052(16) 0.0407(7) Uani 1 1 d .
H23 H 0.4695 0.0794 -0.0159 0.049 Uiso 1 1 calc R
C24 C 0.4022(3) 0.19346(18) 0.02528(15) 0.0394(6) Uani 1 1 d .
H24 H 0.4635 0.2309 0.0089 0.047 Uiso 1 1 calc R
C25 C 0.3102(3) 0.22893(17) 0.06367(16) 0.0410(7) Uani 1 1 d .
H25 H 0.3077 0.2908 0.0731 0.049 Uiso 1 1 calc R
C26 C 0.2210(3) 0.17439(15) 0.08865(15) 0.0351(6) Uani 1 1 d .
H26 H 0.1581 0.1991 0.1156 0.042 Uiso 1 1 calc R
S1 S 0.13128(6) -0.00695(4) 0.33901(4) 0.0326(2) Uani 1 1 d .
P1 P 0.11645(6) 0.00715(4) 0.11052(3) 0.02531(19) Uani 1 1 d .
O1 O 0.09373(17) -0.06777(10) 0.06029(10) 0.0333(4) Uani 1 1 d .

loop_
_atom_site_aniso_label
_atom_site_aniso_U_11
_atom_site_aniso_U_22
_atom_site_aniso_U_33
_atom_site_aniso_U_23
_atom_site_aniso_U_13
_atom_site_aniso_U_12
C1 0.0314(14) 0.0241(11) 0.0445(15) 0.0000(11) -0.0005(12) -0.0027(10)
C2 0.0301(14) 0.0268(12) 0.0578(18) 0.0006(12) -0.0054(13) -0.0015(10)
C3 0.0392(16) 0.0304(13) 0.0575(19) 0.0091(12) -0.0158(14) -0.0043(11)
C4 0.0438(16) 0.0319(13) 0.0401(15) 0.0078(11) -0.0106(13) -0.0069(12)
C5 0.0328(14) 0.0253(11) 0.0379(14) 0.0031(10) -0.0048(11) -0.0071(10)
C6 0.0284(13) 0.0210(10) 0.0376(14) 0.0035(9) -0.0040(11) -0.0061(9)
C7 0.0309(13) 0.0208(10) 0.0309(13) 0.0023(9) 0.0006(10) -0.0019(9)
C8 0.0317(13) 0.0239(10) 0.0292(12) 0.0035(10) -0.0004(10) -0.0047(10)
C9 0.0289(13) 0.0237(11) 0.0309(12) -0.0008(9) 0.0021(10) -0.0036(9)
C10 0.0379(14) 0.0281(11) 0.0291(13) -0.0040(10) 0.0068(11) -0.0064(11)
C11 0.0302(14) 0.0272(12) 0.0468(16) -0.0021(11) 0.0061(12) 0.0001(10)
C12 0.0322(14) 0.0285(12) 0.0422(15) 0.0008(11) -0.0048(12) 0.0042(10)
C13 0.0345(14) 0.0284(12) 0.0317(13) 0.0014(10) -0.0012(11) -0.0011(10)
C14 0.0303(13) 0.0204(10) 0.0301(12) -0.0006(9) 0.0017(10) -0.0018(9)
C21 0.0344(13) 0.0224(10) 0.0252(11) 0.0024(9) 0.0021(10) 0.0017(9)
C22 0.0413(15) 0.0286(12) 0.0368(14) -0.0026(10) 0.0065(12) 0.0015(11)
C23 0.0397(16) 0.0420(15) 0.0404(15) -0.0019(12) 0.0093(13) 0.0014(12)
C24 0.0421(16) 0.0389(14) 0.0371(15) 0.0065(12) 0.0053(12) -0.0084(12)
C25 0.0488(17) 0.0242(12) 0.0498(17) 0.0036(11) 0.0040(14) -0.0041(11)
C26 0.0416(15) 0.0239(11) 0.0398(14) 0.0010(10) 0.0094(12) 0.0040(10)
S1 0.0371(4) 0.0346(3) 0.0261(3) 0.0024(2) -0.0027(3) -0.0029(3)
P1 0.0309(4) 0.0200(3) 0.0251(3) 0.0002(2) 0.0010(2) 0.0006(2)
O1 0.0445(11) 0.0226(8) 0.0328(9) -0.0033(7) -0.0014(8) 0.0000(7)

loop_
_atom_type_symbol
_atom_type_description
_atom_type_scat_dispersion_real
_atom_type_scat_dispersion_imag
_atom_type_scat_source
C C 0.0033 0.0016 'International Tables Vol C Tables 4.2.6.8 and 6.1.1.4'
H H 0 0 'International Tables Vol C Tables 4.2.6.8 and 6.1.1.4'
S S 0.1246 0.1234 'International Tables Vol C Tables 4.2.6.8 and 6.1.1.4'
P P 0.1023 0.0942 'International Tables Vol C Tables 4.2.6.8 and 6.1.1.4'
O O 0.0106 0.006 'International Tables Vol C Tables 4.2.6.8 and 6.1.1.4'

loop_
_geom_angle_atom_site_label_1
_geom_angle_atom_site_label_2
_geom_angle_atom_site_label_3
_geom_angle
C2 C1 C6 119.0(3)
C2 C1 H1 120.5
C6 C1 H1 120.5
C1 C2 C3 120.9(3)
C1 C2 H2 119.5
C3 C2 H2 119.5
C4 C3 C2 121.5(3)
C4 C3 H3 119.2
C2 C3 H3 119.2
C3 C4 C5 117.8(3)
C3 C4 H4 121.1
C5 C4 H4 121.1
C4 C5 C6 121.6(3)
C4 C5 S1 126.7(2)
C6 C5 S1 111.61(19)
C1 C6 C5 119.1(2)
C1 C6 C7 130.0(2)
C5 C6 C7 110.9(2)
C8 C7 C6 113.3(2)
C8 C7 P1 110.02(19)
C6 C7 P1 136.7(2)
C7 C8 C9 116.5(2)
C7 C8 S1 113.3(2)
C9 C8 S1 130.2(2)
C10 C9 C14 120.2(2)
C10 C9 C8 128.4(2)
C14 C9 C8 111.4(2)
C9 C10 C11 118.7(2)
C9 C10 H10 120.7
C11 C10 H10 120.7
C12 C11 C10 120.8(2)
C12 C11 H11 119.6
C10 C11 H11 119.6
C11 C12 C13 120.9(2)
C11 C12 H12 119.5
C13 C12 H12 119.5
C14 C13 C12 118.6(2)
C14 C13 H13 120.7
C12 C13 H13 120.7
C13 C14 C9 120.7(2)
C13 C14 P1 129.0(2)
C9 C14 P1 110.33(18)
C22 C21 C26 118.8(2)
C22 C21 P1 118.33(18)
C26 C21 P1 122.78(19)
C23 C22 C21 120.5(2)
C23 C22 H22 119.8
C21 C22 H22 119.8
C24 C23 C22 120.1(3)
C24 C23 H23 120
C22 C23 H23 120
C25 C24 C23 120.2(3)
C25 C24 H24 119.9
C23 C24 H24 119.9
C24 C25 C26 120.2(2)
C24 C25 H25 119.9
C26 C25 H25 119.9
C25 C26 C21 120.3(2)
C25 C26 H26 119.9
C21 C26 H26 119.9
C8 S1 C5 90.95(13)
O1 P1 C7 116.59(10)
O1 P1 C21 111.98(11)
C7 P1 C21 106.47(12)
O1 P1 C14 120.75(11)
C7 P1 C14 91.74(12)
C21 P1 C14 106.97(10)

loop_
_geom_bond_atom_site_label_1
_geom_bond_atom_site_label_2
_geom_bond_distance
C1 C2 1.380(4)
C1 C6 1.403(4)
C1 H1 0.95
C2 C3 1.393(5)
C2 H2 0.95
C3 C4 1.379(4)
C3 H3 0.95
C4 C5 1.395(4)
C4 H4 0.95
C5 C6 1.409(4)
C5 S1 1.758(3)
C6 C7 1.439(3)
C7 C8 1.365(4)
C7 P1 1.792(3)
C8 C9 1.464(3)
C8 S1 1.722(3)
C9 C10 1.381(3)
C9 C14 1.410(3)
C10 C11 1.400(4)
C10 H10 0.95
C11 C12 1.382(4)
C11 H11 0.95
C12 C13 1.388(4)
C12 H12 0.95
C13 C14 1.386(3)
C13 H13 0.95
C14 P1 1.816(2)
C21 C22 1.396(3)
C21 C26 1.398(3)
C21 P1 1.808(2)
C22 C23 1.386(4)
C22 H22 0.95
C23 C24 1.383(4)
C23 H23 0.95
C24 C25 1.377(4)
C24 H24 0.95
C25 C26 1.390(4)
C25 H25 0.95
C26 H26 0.95
P1 O1 1.4826(17)

loop_
_geom_torsion_atom_site_label_1
_geom_torsion_atom_site_label_2
_geom_torsion_atom_site_label_3
_geom_torsion_atom_site_label_4
_geom_torsion
C6 C1 C2 C3 -0.4(4)
C1 C2 C3 C4 -0.2(4)
C2 C3 C4 C5 0.8(4)
C3 C4 C5 C6 -0.9(4)
C3 C4 C5 S1 -179.0(2)
C2 C1 C6 C5 0.2(3)
C2 C1 C6 C7 178.7(2)
C4 C5 C6 C1 0.4(4)
S1 C5 C6 C1 178.80(17)
C4 C5 C6 C7 -178.3(2)
S1 C5 C6 C7 0.0(3)
C1 C6 C7 C8 -178.1(2)
C5 C6 C7 C8 0.5(3)
C1 C6 C7 P1 2.8(4)
C5 C6 C7 P1 -178.6(2)
C6 C7 C8 C9 -179.17(19)
P1 C7 C8 C9 0.2(3)
C6 C7 C8 S1 -0.8(3)
P1 C7 C8 S1 178.50(12)
C7 C8 C9 C10 -178.7(2)
S1 C8 C9 C10 3.3(4)
C7 C8 C9 C14 0.5(3)
S1 C8 C9 C14 -177.47(19)
C14 C9 C10 C11 0.4(4)
C8 C9 C10 C11 179.5(2)
C9 C10 C11 C12 0.2(4)
C10 C11 C12 C13 -0.2(4)
C11 C12 C13 C14 -0.5(4)
C12 C13 C14 C9 1.1(4)
C12 C13 C14 P1 -178.21(19)
C10 C9 C14 C13 -1.0(4)
C8 C9 C14 C13 179.6(2)
C10 C9 C14 P1 178.37(18)
C8 C9 C14 P1 -0.9(2)
C26 C21 C22 C23 1.4(4)
P1 C21 C22 C23 -174.6(2)
C21 C22 C23 C24 -1.3(4)
C22 C23 C24 C25 0.1(5)
C23 C24 C25 C26 0.8(5)
C24 C25 C26 C21 -0.7(4)
C22 C21 C26 C25 -0.5(4)
P1 C21 C26 C25 175.4(2)
C7 C8 S1 C5 0.7(2)
C9 C8 S1 C5 178.8(2)
C4 C5 S1 C8 177.8(2)
C6 C5 S1 C8 -0.42(19)
C8 C7 P1 O1 -126.56(18)
C6 C7 P1 O1 52.5(3)
C8 C7 P1 C21 107.68(19)
C6 C7 P1 C21 -73.2(3)
C8 C7 P1 C14 -0.59(19)
C6 C7 P1 C14 178.5(3)
C22 C21 P1 O1 -36.4(2)
C26 C21 P1 O1 147.8(2)
C22 C21 P1 C7 92.1(2)
C26 C21 P1 C7 -83.7(2)
C22 C21 P1 C14 -170.8(2)
C26 C21 P1 C14 13.4(3)
C13 C14 P1 O1 -57.1(3)
C9 C14 P1 O1 123.51(17)
C13 C14 P1 C7 -179.8(2)
C9 C14 P1 C7 0.89(18)
C13 C14 P1 C21 72.4(2)
C9 C14 P1 C21 -106.92(18)
